data_7212838
loop_
_publ_author_name
'Najar, Adel M.'
'Tidmarsh, Ian S.'
'Ward, Michael D.'

_publ_section_title
;
 Lead(ii) complexes of bis- and tris-bidentate compartmental ligands based
 on pyridyl-pyrazole and pyridyl-triazole fragments: coordination networks
 and a discrete dimeric box
;
_journal_issue 11
_journal_name_full CrystEngComm
_journal_page_first 3642
_journal_paper_doi 10.1039/c0ce00176g
_journal_volume 12
_journal_year 2010
_chemical_formula_sum 'C44 H36 Cl2 N16 O8 Pb'
_chemical_formula_weight 1194.98
_chemical_name_systematic
;
?
;
_space_group_IT_number 2
_symmetry_cell_setting triclinic
_symmetry_space_group_name_Hall '-P 1'
_symmetry_space_group_name_H-M 'P -1'
_atom_sites_solution_hydrogens geom
_atom_sites_solution_primary direct
_atom_sites_solution_secondary difmap
_audit_creation_method SHELXL-97
_cell_angle_alpha 117.794(2)
_cell_angle_beta 90.479(2)
_cell_angle_gamma 116.858(2)
_cell_formula_units_Z 2
_cell_length_a 14.2078(5)
_cell_length_b 15.0213(6)
_cell_length_c 15.6798(6)
_cell_measurement_reflns_used 8614
_cell_measurement_temperature 100(2)
_cell_measurement_theta_max 22.833
_cell_measurement_theta_min 2.560
_cell_volume 2537.23(19)
_computing_cell_refinement 'Bruker SMART'
_computing_data_collection 'Bruker SMART'
_computing_data_reduction 'Bruker SAINT'
_computing_molecular_graphics 'Bruker SHELXTL'
_computing_publication_material 'Bruker SHELXTL'
_computing_structure_refinement 'Bruker SHELXTL'
_computing_structure_solution 'Bruker SHELXTL'
_diffrn_ambient_temperature 100(2)
_diffrn_measured_fraction_theta_full 1.000
_diffrn_measured_fraction_theta_max 1.000
_diffrn_measurement_device_type 'CCD area detector'
_diffrn_measurement_method 'phi and omega scans'
_diffrn_radiation_monochromator graphite
_diffrn_radiation_source 'sealed tube'
_diffrn_radiation_type MoK\a
_diffrn_radiation_wavelength 0.71073
_diffrn_reflns_av_R_equivalents 0.0424
_diffrn_reflns_av_sigmaI/netI 0.0468
_diffrn_reflns_limit_h_max 16
_diffrn_reflns_limit_h_min -15
_diffrn_reflns_limit_k_max 17
_diffrn_reflns_limit_k_min -17
_diffrn_reflns_limit_l_max 18
_diffrn_reflns_limit_l_min -17
_diffrn_reflns_number 30572
_diffrn_reflns_theta_full 24.71
_diffrn_reflns_theta_max 24.71
_diffrn_reflns_theta_min 1.53
_exptl_absorpt_coefficient_mu 3.497
_exptl_absorpt_correction_T_max 0.5718
_exptl_absorpt_correction_T_min 0.4634
_exptl_absorpt_correction_type multi-scan
_exptl_absorpt_process_details SADABS
_exptl_crystal_colour Colourless
_exptl_crystal_density_diffrn 1.564
_exptl_crystal_density_method 'not measured'
_exptl_crystal_description Block
_exptl_crystal_F_000 1184
_exptl_crystal_size_max 0.26
_exptl_crystal_size_mid 0.18
_exptl_crystal_size_min 0.18
_refine_diff_density_max 2.866
_refine_diff_density_min -3.230
_refine_diff_density_rms 0.202
_refine_ls_extinction_method none
_refine_ls_goodness_of_fit_ref 1.167
_refine_ls_hydrogen_treatment constr
_refine_ls_matrix_type full
_refine_ls_number_parameters 549
_refine_ls_number_reflns 8649
_refine_ls_number_restraints 743
_refine_ls_restrained_S_all 1.136
_refine_ls_R_factor_all 0.1093
_refine_ls_R_factor_gt 0.0976
_refine_ls_shift/su_max 0.001
_refine_ls_shift/su_mean 0.000
_refine_ls_structure_factor_coef Fsqd
_refine_ls_weighting_details 'calc w=1/[\s^2^(Fo^2^)+(0.0394P)^2^+68.2211P] where P=(Fo^2^+2Fc^2^)/3'
_refine_ls_weighting_scheme calc
_refine_ls_wR_factor_gt 0.2187
_refine_ls_wR_factor_ref 0.2245
_reflns_number_gt 7429
_reflns_number_total 8649
_reflns_threshold_expression >2sigma(I)
_cod_data_source_file c0ce00176g.txt
_cod_data_source_block imw1381p-1
_cod_depositor_comments
;
The following automatic conversions were performed:

'_symmetry_cell_setting' value 'Triclinic' changed to 'triclinic'
according to /home/saulius/struct/CIF-dictionaries/cif_core.dic
dictionary named 'cif_core.dic' version 2.4.2 from
2011-04-26.

'_exptl_absorpt_correction_type' value 'Multi-Scan'
changed to 'multi-scan' according to
/home/saulius/struct/CIF-dictionaries/cif_core.dic dictionary named
'cif_core.dic' version 2.4.2 from 2011-04-26.

Automatic conversion script
Id: cif_fix_values 1891 2012-01-12 08:04:46Z andrius 
;
_cod_original_cell_volume 2537.23(17)
_cod_original_sg_symbol_H-M 'P-1 '
_cod_database_code 7212838

loop_
_symmetry_equiv_pos_as_xyz
'x, y, z'
'-x, -y, -z'

loop_
_atom_site_label
_atom_site_type_symbol
_atom_site_fract_x
_atom_site_fract_y
_atom_site_fract_z
_atom_site_U_iso_or_equiv
_atom_site_adp_type
_atom_site_occupancy
_atom_site_symmetry_multiplicity
_atom_site_calc_flag
_atom_site_refinement_flags
_atom_site_disorder_assembly
_atom_site_disorder_group
Pb1 Pb 0.45793(5) 0.14605(6) 0.32102(4) 0.0479(2) Uani 1 1 d . . .
N111 N 0.5845(6) 0.1838(7) 0.1969(5) 0.046(3) Uani 1 1 d GU . .
C112 C 0.5330(4) 0.1485(7) 0.1018(5) 0.040(3) Uani 1 1 d GDU . .
C113 C 0.5950(6) 0.1849(8) 0.0442(5) 0.045(3) Uani 1 1 d GU . .
H113 H 0.5598 0.1608 -0.0208 0.054 Uiso 1 1 calc R . .
C114 C 0.7086(6) 0.2566(8) 0.0815(6) 0.050(3) Uani 1 1 d GU . .
H114 H 0.7509 0.2815 0.0421 0.060 Uiso 1 1 calc R . .
C115 C 0.7601(4) 0.2919(8) 0.1766(6) 0.057(4) Uani 1 1 d GU . .
H115 H 0.8377 0.3409 0.2021 0.068 Uiso 1 1 calc R . .
C116 C 0.6981(6) 0.2555(8) 0.2342(5) 0.058(4) Uani 1 1 d GU . .
H116 H 0.7333 0.2796 0.2992 0.069 Uiso 1 1 calc R . .
N121 N 0.2362(4) -0.0417(7) -0.0102(5) 0.037(2) Uani 1 1 d GU . .
N122 N 0.2517(5) -0.0348(6) 0.0828(5) 0.036(2) Uani 1 1 d GU . .
N123 N 0.3656(5) 0.0397(7) 0.1334(4) 0.037(2) Uani 1 1 d GU . .
C124 C 0.4206(4) 0.0788(7) 0.0718(6) 0.035(2) Uani 1 1 d GDU . .
C125 C 0.3406(6) 0.0285(7) -0.0170(5) 0.035(3) Uani 1 1 d GU . .
H125 H 0.3544 0.0399 -0.0713 0.042 Uiso 1 1 calc R . .
C126 C 0.1294(9) -0.1099(12) -0.0734(10) 0.040(3) Uani 1 1 d U . .
H12A H 0.0919 -0.1869 -0.0787 0.048 Uiso 1 1 calc R . .
H12B H 0.1327 -0.1243 -0.1413 0.048 Uiso 1 1 calc R . .
C131 C 0.0643(10) -0.0509(12) -0.0350(10) 0.037(2) Uani 1 1 d U . .
C132 C 0.0802(11) 0.0417(12) -0.0425(11) 0.045(3) Uani 1 1 d U . .
H132 H 0.1350 0.0707 -0.0722 0.054 Uiso 1 1 calc R . .
C133 C -0.0182(10) -0.0949(12) 0.0077(10) 0.041(3) Uani 1 1 d U . .
H133 H -0.0315 -0.1599 0.0127 0.050 Uiso 1 1 calc R . .
N211 N 0.4508(6) -0.0567(5) 0.2441(6) 0.033(2) Uani 1 1 d GU . .
C212 C 0.3496(4) -0.1607(6) 0.1992(7) 0.040(3) Uani 1 1 d GDU . .
C213 C 0.3440(5) -0.2679(5) 0.1435(7) 0.052(3) Uani 1 1 d GU . .
H213 H 0.2749 -0.3390 0.1128 0.063 Uiso 1 1 calc R . .
C214 C 0.4397(7) -0.2710(5) 0.1327(8) 0.061(4) Uani 1 1 d GU . .
H214 H 0.4359 -0.3442 0.0946 0.074 Uiso 1 1 calc R . .
C215 C 0.5409(5) -0.1670(7) 0.1776(8) 0.058(4) Uani 1 1 d GU . .
H215 H 0.6063 -0.1691 0.1702 0.069 Uiso 1 1 calc R . .
C216 C 0.5465(4) -0.0599(6) 0.2333(7) 0.043(3) Uani 1 1 d GU . .
H216 H 0.6157 0.0112 0.2640 0.052 Uiso 1 1 calc R . .
N221 N 0.0873(4) -0.1755(7) 0.2112(6) 0.043(2) Uani 1 1 d GU . .
N222 N 0.1653(6) -0.0542(6) 0.2769(6) 0.047(3) Uani 1 1 d GU . .
N223 N 0.2719(5) -0.0383(6) 0.2787(6) 0.045(3) Uani 1 1 d GU . .
C224 C 0.2597(5) -0.1498(7) 0.2140(7) 0.037(3) Uani 1 1 d GDU . .
C225 C 0.1457(6) -0.2346(5) 0.1723(6) 0.038(3) Uani 1 1 d GU . .
H225 H 0.1140 -0.3166 0.1265 0.046 Uiso 1 1 calc R . .
C226 C -0.0250(11) -0.2173(14) 0.1983(11) 0.046(3) Uani 1 1 d U . .
H22A H -0.0661 -0.2876 0.1300 0.056 Uiso 1 1 calc R . .
H22B H -0.0398 -0.1565 0.2045 0.056 Uiso 1 1 calc R . .
C231 C -0.0644(11) -0.2484(12) 0.2737(10) 0.042(3) Uani 1 1 d U . .
C232 C -0.1181(14) -0.3629(14) 0.2501(12) 0.062(4) Uani 1 1 d U . .
H232 H -0.1290 -0.4235 0.1848 0.074 Uiso 1 1 calc R . .
C233 C -0.0450(13) -0.1660(14) 0.3687(12) 0.064(4) Uani 1 1 d U . .
H233 H -0.0025 -0.0856 0.3894 0.077 Uiso 1 1 calc R . .
N311 N 0.3563(6) 0.2626(7) 0.3133(6) 0.044(2) Uani 1 1 d GU . .
C312 C 0.4163(5) 0.3804(7) 0.3434(6) 0.043(3) Uani 1 1 d GDU . .
C313 C 0.3641(7) 0.4326(6) 0.3274(8) 0.056(3) Uani 1 1 d GU . .
H313 H 0.4051 0.5131 0.3480 0.067 Uiso 1 1 calc R . .
C314 C 0.2519(7) 0.3670(8) 0.2814(8) 0.060(4) Uani 1 1 d GU . .
H314 H 0.2162 0.4027 0.2705 0.073 Uiso 1 1 calc R . .
C315 C 0.1918(5) 0.2492(8) 0.2514(7) 0.057(3) Uani 1 1 d GU . .
H315 H 0.1151 0.2044 0.2199 0.068 Uiso 1 1 calc R . .
C316 C 0.2440(6) 0.1970(6) 0.2673(7) 0.047(3) Uani 1 1 d GU . .
H316 H 0.2030 0.1165 0.2467 0.056 Uiso 1 1 calc R . .
N321 N 0.7125(5) 0.5703(6) 0.4557(7) 0.050(3) Uani 1 1 d GU . .
N322 N 0.6917(6) 0.4641(7) 0.4468(6) 0.049(3) Uani 1 1 d GU . .
N323 N 0.5772(6) 0.3820(6) 0.4043(7) 0.048(3) Uani 1 1 d GU . .
C324 C 0.5271(5) 0.4374(8) 0.3868(7) 0.043(3) Uani 1 1 d GDU . .
C325 C 0.6107(7) 0.5537(7) 0.4186(7) 0.050(3) Uani 1 1 d GU . .
H325 H 0.6004 0.6106 0.4156 0.060 Uiso 1 1 calc R . .
C326 C 0.8188(12) 0.6628(15) 0.4934(12) 0.057(4) Uani 1 1 d U . .
H32A H 0.8673 0.6434 0.5173 0.068 Uiso 1 1 calc R . .
H32B H 0.8237 0.7329 0.5514 0.068 Uiso 1 1 calc R . .
C331 C 0.8580(12) 0.6907(13) 0.4141(11) 0.048(3) Uani 1 1 d U . .
C332 C 0.9138(13) 0.8042(14) 0.4389(12) 0.062(4) Uani 1 1 d U . .
H332 H 0.9254 0.8646 0.5046 0.075 Uiso 1 1 calc R . .
C333 C 0.8432(15) 0.6087(14) 0.3207(13) 0.065(4) Uani 1 1 d U . .
H333 H 0.8052 0.5287 0.3018 0.078 Uiso 1 1 calc R . .
N411 N 0.4258(10) 0.1790(12) 0.5072(7) 0.087(4) Uani 1 1 d GU . .
C412 C 0.5221(8) 0.2529(13) 0.5852(9) 0.088(5) Uani 1 1 d GDU . .
C413 C 0.5182(9) 0.3054(12) 0.6841(8) 0.096(5) Uani 1 1 d GU . .
H413 H 0.5840 0.3559 0.7374 0.115 Uiso 1 1 calc R . .
C414 C 0.4180(12) 0.2840(13) 0.7051(7) 0.101(5) Uani 1 1 d GU . .
H414 H 0.4153 0.3199 0.7727 0.122 Uiso 1 1 calc R . .
C415 C 0.3217(9) 0.2101(14) 0.6272(10) 0.098(5) Uani 1 1 d GU . .
H415 H 0.2532 0.1955 0.6415 0.118 Uiso 1 1 calc R . .
C416 C 0.3256(8) 0.1576(12) 0.5282(9) 0.091(5) Uani 1 1 d GU . .
H416 H 0.2598 0.1071 0.4750 0.109 Uiso 1 1 calc R . .
N421 N 0.7849(7) 0.2884(11) 0.5455(8) 0.078(4) Uani 1 1 d GU . .
N422 N 0.7169(8) 0.2206(11) 0.4458(6) 0.084(4) Uani 1 1 d GU . .
N423 N 0.6102(7) 0.2016(11) 0.4507(7) 0.086(4) Uani 1 1 d GU . .
C424 C 0.6123(8) 0.2576(13) 0.5534(9) 0.081(4) Uani 1 1 d GDU . .
C425 C 0.7203(10) 0.3113(12) 0.6120(6) 0.077(4) Uani 1 1 d GU . .
H425 H 0.7450 0.3548 0.6832 0.093 Uiso 1 1 calc R . .
C426 C 0.8954(16) 0.325(2) 0.5622(17) 0.094(5) Uani 1 1 d U . .
H42A H 0.9050 0.2570 0.5229 0.112 Uiso 1 1 calc R . .
H42B H 0.9293 0.3617 0.6342 0.112 Uiso 1 1 calc R . .
C431 C 0.9542(18) 0.421(2) 0.5276(18) 0.097(5) Uani 1 1 d U . .
C432 C 0.9898(17) 0.539(2) 0.5944(17) 0.092(5) Uani 1 1 d U . .
H432 H 0.9816 0.5633 0.6603 0.110 Uiso 1 1 calc R . .
C433 C 0.9650(16) 0.383(2) 0.4327(17) 0.090(5) Uani 1 1 d U . .
H433 H 0.9410 0.3024 0.3871 0.108 Uiso 1 1 calc R . .
Cl1X Cl 0.8596(4) 0.0142(5) 0.2932(3) 0.0468(14) Uiso 0.805(14) 1 d PDU A 1
O12X O 0.8081(9) -0.1107(7) 0.2225(7) 0.054(3) Uiso 0.805(14) 1 d PDU A 1
O13X O 0.8432(10) 0.0352(11) 0.3892(7) 0.075(4) Uiso 0.805(14) 1 d PDU A 1
O14X O 0.9753(7) 0.0689(10) 0.3009(9) 0.076(4) Uiso 0.805(14) 1 d PDU A 1
O15X O 0.8114(11) 0.0609(11) 0.2572(10) 0.074(5) Uiso 0.805(14) 1 d PDU A 1
Cl1Y Cl 0.8764(15) 0.055(2) 0.2927(13) 0.046(5) Uiso 0.195(14) 1 d PDU A 2
O12Y O 0.975(2) 0.097(4) 0.263(3) 0.071(14) Uiso 0.195(14) 1 d PDU A 2
O13Y O 0.897(4) 0.135(4) 0.3975(16) 0.077(13) Uiso 0.195(14) 1 d PDU A 2
O14Y O 0.843(4) -0.059(3) 0.276(4) 0.078(12) Uiso 0.195(14) 1 d PDU A 2
O15Y O 0.791(3) 0.047(4) 0.234(3) 0.054(12) Uiso 0.195(14) 1 d PDU A 2
Cl2X Cl 0.0630(5) 0.4434(6) 0.1011(5) 0.0506(19) Uiso 0.654(15) 1 d PDU B 1
O22X O -0.0452(10) 0.3428(12) 0.0551(13) 0.106(7) Uiso 0.654(15) 1 d PDU B 1
O23X O 0.1372(14) 0.4167(18) 0.1328(15) 0.136(9) Uiso 0.654(15) 1 d PDU B 1
O24X O 0.0650(17) 0.5399(13) 0.1866(10) 0.104(7) Uiso 0.654(15) 1 d PDU B 1
O25X O 0.0996(12) 0.4763(13) 0.0293(10) 0.069(5) Uiso 0.654(15) 1 d PDU B 1
Cl2Y Cl 0.0688(10) 0.4378(11) 0.1237(10) 0.055(4) Uiso 0.346(15) 1 d PDU B 2
O22Y O 0.072(3) 0.400(3) 0.1929(18) 0.091(11) Uiso 0.346(15) 1 d PDU B 2
O23Y O 0.007(2) 0.3348(18) 0.0246(13) 0.071(9) Uiso 0.346(15) 1 d PDU B 2
O24Y O 0.015(3) 0.505(3) 0.154(2) 0.117(12) Uiso 0.346(15) 1 d PDU B 2
O25Y O 0.1784(15) 0.507(3) 0.123(3) 0.132(12) Uiso 0.346(15) 1 d PDU B 2

loop_
_atom_site_aniso_label
_atom_site_aniso_U_11
_atom_site_aniso_U_22
_atom_site_aniso_U_33
_atom_site_aniso_U_23
_atom_site_aniso_U_13
_atom_site_aniso_U_12
Pb1 0.0556(4) 0.0605(4) 0.0330(3) 0.0165(2) 0.0135(2) 0.0421(3)
N111 0.024(5) 0.054(6) 0.035(5) 0.009(5) 0.002(4) 0.018(4)
C112 0.021(5) 0.037(5) 0.040(5) 0.007(4) 0.003(4) 0.014(4)
C113 0.024(5) 0.035(6) 0.048(6) 0.013(5) 0.001(5) 0.005(5)
C114 0.026(6) 0.040(6) 0.057(7) 0.014(6) 0.007(5) 0.010(5)
C115 0.032(6) 0.049(7) 0.050(6) 0.000(6) 0.002(5) 0.020(5)
C116 0.024(6) 0.063(7) 0.039(6) 0.000(6) -0.001(5) 0.017(5)
N121 0.021(4) 0.039(5) 0.046(5) 0.020(4) 0.011(4) 0.014(4)
N122 0.023(4) 0.040(5) 0.042(5) 0.020(4) 0.010(4) 0.016(4)
N123 0.021(4) 0.044(5) 0.037(5) 0.016(4) 0.006(4) 0.016(4)
C124 0.023(5) 0.039(5) 0.034(5) 0.015(4) 0.005(4) 0.015(4)
C125 0.020(5) 0.040(6) 0.041(6) 0.020(5) 0.008(4) 0.013(4)
C126 0.016(5) 0.043(6) 0.047(6) 0.020(5) 0.007(4) 0.009(4)
C131 0.020(5) 0.043(5) 0.045(6) 0.025(5) 0.010(4) 0.014(4)
C132 0.031(6) 0.044(7) 0.057(7) 0.030(6) 0.020(6) 0.013(6)
C133 0.026(6) 0.040(7) 0.053(7) 0.029(6) 0.011(5) 0.010(5)
N211 0.022(4) 0.029(5) 0.037(5) 0.016(4) 0.006(4) 0.008(4)
C212 0.021(5) 0.043(5) 0.047(6) 0.022(5) 0.002(4) 0.012(4)
C213 0.028(6) 0.038(6) 0.074(8) 0.026(6) 0.011(6) 0.009(5)
C214 0.041(6) 0.040(6) 0.087(8) 0.023(6) 0.015(6) 0.021(5)
C215 0.040(6) 0.036(6) 0.081(8) 0.021(6) 0.010(6) 0.018(5)
C216 0.027(5) 0.037(6) 0.054(7) 0.020(5) 0.003(5) 0.012(5)
N221 0.030(5) 0.052(5) 0.054(5) 0.036(4) 0.020(4) 0.017(4)
N222 0.028(5) 0.056(6) 0.057(6) 0.030(5) 0.019(4) 0.021(4)
N223 0.028(5) 0.056(6) 0.052(6) 0.030(5) 0.018(4) 0.021(4)
C224 0.023(5) 0.049(5) 0.043(5) 0.029(5) 0.008(4) 0.016(4)
C225 0.022(5) 0.051(6) 0.048(6) 0.034(5) 0.016(5) 0.015(5)
C226 0.030(5) 0.059(7) 0.054(6) 0.034(5) 0.018(5) 0.021(5)
C231 0.033(6) 0.047(6) 0.048(6) 0.026(5) 0.021(5) 0.020(5)
C232 0.072(9) 0.045(7) 0.052(8) 0.022(6) 0.032(7) 0.021(7)
C233 0.050(8) 0.042(7) 0.055(7) 0.017(6) 0.015(7) 0.000(7)
N311 0.049(6) 0.046(5) 0.035(5) 0.015(5) 0.007(4) 0.031(5)
C312 0.047(6) 0.051(5) 0.037(5) 0.023(5) 0.016(5) 0.029(5)
C313 0.058(7) 0.056(7) 0.061(7) 0.034(6) 0.015(6) 0.031(6)
C314 0.057(7) 0.061(7) 0.064(8) 0.033(6) 0.010(6) 0.031(6)
C315 0.049(7) 0.061(7) 0.048(7) 0.022(6) 0.006(6) 0.027(6)
C316 0.047(6) 0.048(6) 0.037(6) 0.016(5) 0.006(5) 0.025(5)
N321 0.040(5) 0.063(6) 0.043(5) 0.034(5) 0.013(4) 0.018(4)
N322 0.033(5) 0.054(6) 0.046(6) 0.020(5) 0.011(5) 0.019(5)
N323 0.041(5) 0.054(6) 0.039(5) 0.018(5) 0.011(4) 0.025(5)
C324 0.039(5) 0.050(6) 0.036(5) 0.022(5) 0.015(5) 0.023(4)
C325 0.038(6) 0.062(7) 0.050(6) 0.036(6) 0.016(5) 0.019(5)
C326 0.036(6) 0.065(7) 0.056(7) 0.037(6) 0.013(5) 0.010(5)
C331 0.041(6) 0.049(6) 0.048(6) 0.027(5) 0.014(5) 0.017(5)
C332 0.048(8) 0.045(7) 0.045(7) 0.015(6) 0.014(6) -0.002(6)
C333 0.072(9) 0.043(7) 0.063(8) 0.026(6) 0.035(7) 0.020(7)
N411 0.070(6) 0.107(8) 0.068(7) 0.034(6) 0.020(5) 0.046(6)
C412 0.074(6) 0.097(7) 0.078(7) 0.038(6) 0.029(5) 0.042(6)
C413 0.089(8) 0.106(8) 0.083(7) 0.049(7) 0.034(6) 0.044(7)
C414 0.096(8) 0.115(9) 0.088(8) 0.056(7) 0.037(6) 0.048(7)
C415 0.091(8) 0.105(9) 0.090(8) 0.052(7) 0.037(6) 0.044(7)
C416 0.082(7) 0.100(8) 0.078(7) 0.049(6) 0.030(6) 0.037(7)
N421 0.054(5) 0.093(7) 0.063(6) 0.023(5) 0.011(5) 0.039(5)
N422 0.054(6) 0.079(7) 0.064(6) 0.011(5) 0.037(5) 0.021(5)
N423 0.072(6) 0.082(7) 0.073(6) 0.025(6) 0.018(6) 0.035(6)
C424 0.068(6) 0.088(7) 0.070(6) 0.038(6) 0.028(5) 0.033(6)
C425 0.061(6) 0.090(8) 0.062(7) 0.031(6) 0.019(5) 0.034(6)
C426 0.058(7) 0.103(8) 0.086(8) 0.033(6) 0.005(6) 0.035(6)
C431 0.066(7) 0.105(8) 0.086(7) 0.035(6) 0.014(6) 0.036(6)
C432 0.068(9) 0.099(9) 0.084(9) 0.042(7) 0.014(7) 0.033(7)
C433 0.055(8) 0.107(10) 0.084(8) 0.037(7) 0.015(7) 0.037(7)

loop_
_atom_type_symbol
_atom_type_description
_atom_type_scat_dispersion_real
_atom_type_scat_dispersion_imag
_atom_type_scat_source
C C 0.0033 0.0016 'International Tables Vol C Tables 4.2.6.8 and 6.1.1.4'
H H 0.0000 0.0000 'International Tables Vol C Tables 4.2.6.8 and 6.1.1.4'
N N 0.0061 0.0033 'International Tables Vol C Tables 4.2.6.8 and 6.1.1.4'
O O 0.0106 0.0060 'International Tables Vol C Tables 4.2.6.8 and 6.1.1.4'
Cl Cl 0.1484 0.1585 'International Tables Vol C Tables 4.2.6.8 and 6.1.1.4'
Pb Pb -3.3944 10.1111 'International Tables Vol C Tables 4.2.6.8 and 6.1.1.4'

loop_
_geom_angle_atom_site_label_1
_geom_angle_atom_site_label_2
_geom_angle_atom_site_label_3
_geom_angle
_geom_angle_site_symmetry_1
_geom_angle_site_symmetry_3
N423 Pb1 N123 146.8(3) . .
N423 Pb1 N223 115.0(4) . .
N123 Pb1 N223 73.2(3) . .
N423 Pb1 N211 79.7(3) . .
N123 Pb1 N211 76.6(3) . .
N223 Pb1 N211 62.2(2) . .
N423 Pb1 N323 79.3(4) . .
N123 Pb1 N323 111.2(3) . .
N223 Pb1 N323 148.2(2) . .
N211 Pb1 N323 149.2(2) . .
N423 Pb1 N111 95.0(3) . .
N123 Pb1 N111 60.7(2) . .
N223 Pb1 N111 129.0(2) . .
N211 Pb1 N111 86.0(3) . .
N323 Pb1 N111 73.7(3) . .
N423 Pb1 N311 132.5(3) . .
N123 Pb1 N311 76.0(2) . .
N223 Pb1 N311 92.3(2) . .
N211 Pb1 N311 147.0(2) . .
N323 Pb1 N311 60.2(2) . .
N111 Pb1 N311 96.2(3) . .
N423 Pb1 N411 60.9(4) . .
N123 Pb1 N411 145.7(3) . .
N223 Pb1 N411 74.8(3) . .
N211 Pb1 N411 99.0(3) . .
N323 Pb1 N411 90.1(3) . .
N111 Pb1 N411 153.6(3) . .
N311 Pb1 N411 93.4(3) . .
C112 N111 C116 120.0 . .
C112 N111 Pb1 118.6(4) . .
C116 N111 Pb1 120.3(4) . .
C124 C112 N111 115.8(6) . .
C124 C112 C113 124.2(6) . .
N111 C112 C113 120.0 . .
C114 C113 C112 120.0 . .
C114 C113 H113 120.0 . .
C112 C113 H113 120.0 . .
C113 C114 C115 120.0 . .
C113 C114 H114 120.0 . .
C115 C114 H114 120.0 . .
C114 C115 C116 120.0 . .
C114 C115 H115 120.0 . .
C116 C115 H115 120.0 . .
C115 C116 N111 120.0 . .
C115 C116 H116 120.0 . .
N111 C116 H116 120.0 . .
C126 N121 N122 118.5(8) . .
C126 N121 C125 133.5(8) . .
N122 N121 C125 108.0 . .
N121 N122 N123 108.0 . .
C124 N123 N122 108.0 . .
C124 N123 Pb1 121.2(4) . .
N122 N123 Pb1 127.9(4) . .
C112 C124 C125 132.2(6) . .
C112 C124 N123 119.7(6) . .
C125 C124 N123 108.0 . .
C124 C125 N121 108.0 . .
C124 C125 H125 126.0 . .
N121 C125 H125 126.0 . .
N121 C126 C131 111.6(11) . .
N121 C126 H12A 109.3 . .
C131 C126 H12A 109.3 . .
N121 C126 H12B 109.3 . .
C131 C126 H12B 109.3 . .
H12A C126 H12B 108.0 . .
C132 C131 C133 118.9(12) . .
C132 C131 C126 122.5(12) . .
C133 C131 C126 118.6(12) . .
C131 C132 C133 121.9(12) . 2
C131 C132 H132 119.0 . .
C133 C132 H132 119.0 2 .
C132 C133 C131 119.2(13) 2 .
C132 C133 H133 120.4 2 .
C131 C133 H133 120.4 . .
C212 N211 C216 120.0 . .
C212 N211 Pb1 119.4(3) . .
C216 N211 Pb1 119.7(3) . .
C224 C212 N211 116.2(6) . .
C224 C212 C213 123.8(6) . .
N211 C212 C213 120.0 . .
C214 C213 C212 120.0 . .
C214 C213 H213 120.0 . .
C212 C213 H213 120.0 . .
C215 C214 C213 120.0 . .
C215 C214 H214 120.0 . .
C213 C214 H214 120.0 . .
C214 C215 C216 120.0 . .
C214 C215 H215 120.0 . .
C216 C215 H215 120.0 . .
C215 C216 N211 120.0 . .
C215 C216 H216 120.0 . .
N211 C216 H216 120.0 . .
C226 N221 N222 120.4(8) . .
C226 N221 C225 131.5(8) . .
N222 N221 C225 108.0 . .
N223 N222 N221 108.0 . .
N222 N223 C224 108.0 . .
N222 N223 Pb1 130.3(4) . .
C224 N223 Pb1 117.5(4) . .
C212 C224 C225 131.1(6) . .
C212 C224 N223 120.8(6) . .
C225 C224 N223 108.0 . .
C224 C225 N221 108.0 . .
C224 C225 H225 126.0 . .
N221 C225 H225 126.0 . .
N221 C226 C231 111.7(11) . .
N221 C226 H22A 109.3 . .
C231 C226 H22A 109.3 . .
N221 C226 H22B 109.3 . .
C231 C226 H22B 109.3 . .
H22A C226 H22B 107.9 . .
C233 C231 C232 116.8(14) . .
C233 C231 C226 121.7(14) . .
C232 C231 C226 121.4(13) . .
C231 C232 C333 121.0(14) . 1_445
C231 C232 H232 119.5 . .
C333 C232 H232 119.5 1_445 .
C231 C233 C332 121.6(15) . 1_445
C231 C233 H233 119.2 . .
C332 C233 H233 119.2 1_445 .
C312 N311 C316 120.0 . .
C312 N311 Pb1 121.5(4) . .
C316 N311 Pb1 118.0(4) . .
C324 C312 N311 115.6(7) . .
C324 C312 C313 124.4(7) . .
N311 C312 C313 120.0 . .
C314 C313 C312 120.0 . .
C314 C313 H313 120.0 . .
C312 C313 H313 120.0 . .
C315 C314 C313 120.0 . .
C315 C314 H314 120.0 . .
C313 C314 H314 120.0 . .
C314 C315 C316 120.0 . .
C314 C315 H315 120.0 . .
C316 C315 H315 120.0 . .
C315 C316 N311 120.0 . .
C315 C316 H316 120.0 . .
N311 C316 H316 120.0 . .
C326 N321 N322 118.8(10) . .
C326 N321 C325 133.2(10) . .
N322 N321 C325 108.0 . .
N323 N322 N321 108.0 . .
C324 N323 N322 108.0 . .
C324 N323 Pb1 118.6(4) . .
N322 N323 Pb1 131.8(4) . .
C312 C324 C325 129.2(7) . .
C312 C324 N323 122.8(7) . .
C325 C324 N323 108.0 . .
C324 C325 N321 108.0 . .
C324 C325 H325 126.0 . .
N321 C325 H325 126.0 . .
N321 C326 C331 111.2(12) . .
N321 C326 H32A 109.4 . .
C331 C326 H32A 109.4 . .
N321 C326 H32B 109.4 . .
C331 C326 H32B 109.4 . .
H32A C326 H32B 108.0 . .
C333 C331 C332 117.4(15) . .
C333 C331 C326 123.2(14) . .
C332 C331 C326 119.4(14) . .
C331 C332 C233 121.1(15) . 1_665
C331 C332 H332 119.4 . .
C233 C332 H332 119.4 1_665 .
C331 C333 C232 121.9(15) . 1_665
C331 C333 H333 119.0 . .
C232 C333 H333 119.0 1_665 .
C412 N411 C416 120.0 . .
C412 N411 Pb1 114.2(6) . .
C416 N411 Pb1 122.6(6) . .
C424 C412 N411 113.2(10) . .
C424 C412 C413 126.6(10) . .
N411 C412 C413 120.0 . .
C412 C413 C414 120.0 . .
C412 C413 H413 120.0 . .
C414 C413 H413 120.0 . .
C415 C414 C413 120.0 . .
C415 C414 H414 120.0 . .
C413 C414 H414 120.0 . .
C414 C415 C416 120.0 . .
C414 C415 H415 120.0 . .
C416 C415 H415 120.0 . .
C415 C416 N411 120.0 . .
C415 C416 H416 120.0 . .
N411 C416 H416 120.0 . .
C426 N421 N422 119.8(12) . .
C426 N421 C425 132.0(12) . .
N422 N421 C425 108.0 . .
N421 N422 N423 108.0 . .
C424 N423 N422 108.0 . .
C424 N423 Pb1 119.7(6) . .
N422 N423 Pb1 129.3(6) . .
C412 C424 N423 123.5(10) . .
C412 C424 C425 128.5(10) . .
N423 C424 C425 108.0 . .
N421 C425 C424 108.0 . .
N421 C425 H425 126.0 . .
C424 C425 H425 126.0 . .
N421 C426 C431 107.9(18) . .
N421 C426 H42A 110.1 . .
C431 C426 H42A 110.1 . .
N421 C426 H42B 110.1 . .
C431 C426 H42B 110.1 . .
H42A C426 H42B 108.4 . .
C433 C431 C432 121(2) . .
C433 C431 C426 119(2) . .
C432 C431 C426 120(2) . .
C433 C432 C431 121(2) 2_766 .
C433 C432 H432 119.4 2_766 .
C431 C432 H432 119.4 . .
C432 C433 C431 118(2) 2_766 .
C432 C433 H433 120.9 2_766 .
C431 C433 H433 120.9 . .
O13X Cl1X O15X 109.9(5) . .
O13X Cl1X O14X 110.0(5) . .
O15X Cl1X O14X 109.7(6) . .
O13X Cl1X O12X 109.6(5) . .
O15X Cl1X O12X 109.0(5) . .
O14X Cl1X O12X 108.6(5) . .
O15Y Cl1Y O12Y 109.7(7) . .
O15Y Cl1Y O13Y 109.8(7) . .
O12Y Cl1Y O13Y 109.5(7) . .
O15Y Cl1Y O14Y 109.4(7) . .
O12Y Cl1Y O14Y 109.3(7) . .
O13Y Cl1Y O14Y 109.2(7) . .
O22X Cl2X O24X 110.8(6) . .
O22X Cl2X O23X 110.1(6) . .
O24X Cl2X O23X 108.9(6) . .
O22X Cl2X O25X 109.2(6) . .
O24X Cl2X O25X 109.2(6) . .
O23X Cl2X O25X 108.7(6) . .
O25Y Cl2Y O24Y 110.6(7) . .
O25Y Cl2Y O23Y 109.8(7) . .
O24Y Cl2Y O23Y 109.5(7) . .
O25Y Cl2Y O22Y 109.3(7) . .
O24Y Cl2Y O22Y 109.2(7) . .
O23Y Cl2Y O22Y 108.5(7) . .

loop_
_geom_bond_atom_site_label_1
_geom_bond_atom_site_label_2
_geom_bond_distance
_geom_bond_site_symmetry_2
Pb1 N423 2.495(9) .
Pb1 N123 2.566(5) .
Pb1 N223 2.596(6) .
Pb1 N211 2.653(6) .
Pb1 N323 2.713(6) .
Pb1 N111 2.741(6) .
Pb1 N311 2.766(6) .
Pb1 N411 2.803(9) .
N111 C112 1.3900 .
N111 C116 1.3900 .
C112 C124 1.373(7) .
C112 C113 1.3900 .
C113 C114 1.3900 .
C113 H113 0.9500 .
C114 C115 1.3900 .
C114 H114 0.9500 .
C115 C116 1.3900 .
C115 H115 0.9500 .
C116 H116 0.9500 .
N121 C126 1.399(13) .
N121 N122 1.4200 .
N121 C125 1.4200 .
N122 N123 1.4200 .
N123 C124 1.4200 .
C124 C125 1.4200 .
C125 H125 0.9500 .
C126 C131 1.503(17) .
C126 H12A 0.9900 .
C126 H12B 0.9900 .
C131 C132 1.367(19) .
C131 C133 1.409(18) .
C132 C133 1.395(19) 2
C132 H132 0.9500 .
C133 C132 1.395(19) 2
C133 H133 0.9500 .
N211 C212 1.3900 .
N211 C216 1.3900 .
C212 C224 1.367(7) .
C212 C213 1.3900 .
C213 C214 1.3900 .
C213 H213 0.9500 .
C214 C215 1.3900 .
C214 H214 0.9500 .
C215 C216 1.3900 .
C215 H215 0.9500 .
C216 H216 0.9500 .
N221 C226 1.397(14) .
N221 N222 1.4200 .
N221 C225 1.4200 .
N222 N223 1.4200 .
N223 C224 1.4200 .
C224 C225 1.4200 .
C225 H225 0.9500 .
C226 C231 1.489(19) .
C226 H22A 0.9900 .
C226 H22B 0.9900 .
C231 C233 1.34(2) .
C231 C232 1.38(2) .
C232 C333 1.40(2) 1_445
C232 H232 0.9500 .
C233 C332 1.41(2) 1_445
C233 H233 0.9500 .
N311 C312 1.3900 .
N311 C316 1.3900 .
C312 C324 1.377(8) .
C312 C313 1.3900 .
C313 C314 1.3900 .
C313 H313 0.9500 .
C314 C315 1.3900 .
C314 H314 0.9500 .
C315 C316 1.3900 .
C315 H315 0.9500 .
C316 H316 0.9500 .
N321 C326 1.373(15) .
N321 N322 1.4200 .
N321 C325 1.4200 .
N322 N323 1.4200 .
N323 C324 1.4200 .
C324 C325 1.4200 .
C325 H325 0.9500 .
C326 C331 1.52(2) .
C326 H32A 0.9900 .
C326 H32B 0.9900 .
C331 C333 1.34(2) .
C331 C332 1.36(2) .
C332 C233 1.41(2) 1_665
C332 H332 0.9500 .
C333 C232 1.40(2) 1_665
C333 H333 0.9500 .
N411 C412 1.3900 .
N411 C416 1.3900 .
C412 C424 1.363(10) .
C412 C413 1.3900 .
C413 C414 1.3900 .
C413 H413 0.9500 .
C414 C415 1.3900 .
C414 H414 0.9500 .
C415 C416 1.3900 .
C415 H415 0.9500 .
C416 H416 0.9500 .
N421 C426 1.38(2) .
N421 N422 1.4200 .
N421 C425 1.4200 .
N422 N423 1.4200 .
N423 C424 1.4200 .
C424 C425 1.4200 .
C425 H425 0.9500 .
C426 C431 1.65(3) .
C426 H42A 0.9900 .
C426 H42B 0.9900 .
C431 C433 1.36(3) .
C431 C432 1.39(3) .
C432 C433 1.33(3) 2_766
C432 H432 0.9500 .
C433 C432 1.33(3) 2_766
C433 H433 0.9500 .
Cl1X O13X 1.430(8) .
Cl1X O15X 1.440(8) .
Cl1X O14X 1.441(8) .
Cl1X O12X 1.446(8) .
Cl1Y O15Y 1.435(10) .
Cl1Y O12Y 1.439(10) .
Cl1Y O13Y 1.439(10) .
Cl1Y O14Y 1.444(10) .
Cl2X O22X 1.426(9) .
Cl2X O24X 1.432(9) .
Cl2X O23X 1.440(9) .
Cl2X O25X 1.442(9) .
Cl2Y O25Y 1.432(10) .
Cl2Y O24Y 1.433(10) .
Cl2Y O23Y 1.445(10) .
Cl2Y O22Y 1.447(10) .

loop_
_geom_torsion_atom_site_label_1
_geom_torsion_atom_site_label_2
_geom_torsion_atom_site_label_3
_geom_torsion_atom_site_label_4
_geom_torsion
_geom_torsion_site_symmetry_4
N423 Pb1 N111 C112 170.9(5) .
N123 Pb1 N111 C112 14.8(4) .
N223 Pb1 N111 C112 42.8(6) .
N211 Pb1 N111 C112 91.7(5) .
N323 Pb1 N111 C112 -111.8(5) .
N311 Pb1 N111 C112 -55.3(5) .
N411 Pb1 N111 C112 -166.1(7) .
N423 Pb1 N111 C116 -20.8(5) .
N123 Pb1 N111 C116 -177.0(5) .
N223 Pb1 N111 C116 -148.9(4) .
N211 Pb1 N111 C116 -100.1(4) .
N323 Pb1 N111 C116 56.5(4) .
N311 Pb1 N111 C116 113.0(4) .
N411 Pb1 N111 C116 2.2(9) .
C116 N111 C112 C124 -179.4(8) .
Pb1 N111 C112 C124 -11.1(8) .
C116 N111 C112 C113 0.0 .
Pb1 N111 C112 C113 168.3(5) .
C124 C112 C113 C114 179.3(9) .
N111 C112 C113 C114 0.0 .
C112 C113 C114 C115 0.0 .
C113 C114 C115 C116 0.0 .
C114 C115 C116 N111 0.0 .
C112 N111 C116 C115 0.0 .
Pb1 N111 C116 C115 -168.1(5) .
C126 N121 N122 N123 -179.5(10) .
C125 N121 N122 N123 0.0 .
N121 N122 N123 C124 0.0 .
N121 N122 N123 Pb1 160.7(6) .
N423 Pb1 N123 C124 -64.9(8) .
N223 Pb1 N123 C124 -175.0(5) .
N211 Pb1 N123 C124 -110.4(5) .
N323 Pb1 N123 C124 38.4(5) .
N111 Pb1 N123 C124 -17.4(4) .
N311 Pb1 N123 C124 88.2(5) .
N411 Pb1 N123 C124 163.3(6) .
N423 Pb1 N123 N122 136.7(7) .
N223 Pb1 N123 N122 26.6(5) .
N211 Pb1 N123 N122 91.2(5) .
N323 Pb1 N123 N122 -120.0(5) .
N111 Pb1 N123 N122 -175.8(6) .
N311 Pb1 N123 N122 -70.2(5) .
N411 Pb1 N123 N122 4.9(9) .
N111 C112 C124 C125 178.5(6) .
C113 C112 C124 C125 -0.9(12) .
N111 C112 C124 N123 -5.1(9) .
C113 C112 C124 N123 175.5(5) .
N122 N123 C124 C112 -177.2(9) .
Pb1 N123 C124 C112 20.5(9) .
N122 N123 C124 C125 0.0 .
Pb1 N123 C124 C125 -162.2(6) .
C112 C124 C125 N121 176.7(11) .
N123 C124 C125 N121 0.0 .
C126 N121 C125 C124 179.3(12) .
N122 N121 C125 C124 0.0 .
N122 N121 C126 C131 74.3(12) .
C125 N121 C126 C131 -105.0(12) .
N121 C126 C131 C132 75.1(16) .
N121 C126 C131 C133 -106.7(13) .
C133 C131 C132 C133 1(2) 2
C126 C131 C132 C133 179.2(12) 2
C132 C131 C133 C132 -1(2) 2
C126 C131 C133 C132 -179.2(12) 2
N423 Pb1 N211 C212 140.4(5) .
N123 Pb1 N211 C212 -63.0(5) .
N223 Pb1 N211 C212 14.8(5) .
N323 Pb1 N211 C212 -172.0(5) .
N111 Pb1 N211 C212 -123.8(5) .
N311 Pb1 N211 C212 -28.5(7) .
N411 Pb1 N211 C212 82.3(5) .
N423 Pb1 N211 C216 -50.8(5) .
N123 Pb1 N211 C216 105.8(5) .
N223 Pb1 N211 C216 -176.4(6) .
N323 Pb1 N211 C216 -3.2(8) .
N111 Pb1 N211 C216 45.1(5) .
N311 Pb1 N211 C216 140.3(5) .
N411 Pb1 N211 C216 -108.9(5) .
C216 N211 C212 C224 179.7(9) .
Pb1 N211 C212 C224 -11.5(8) .
C216 N211 C212 C213 0.0 .
Pb1 N211 C212 C213 168.8(6) .
C224 C212 C213 C214 -179.7(10) .
N211 C212 C213 C214 0.0 .
C212 C213 C214 C215 0.0 .
C213 C214 C215 C216 0.0 .
C214 C215 C216 N211 0.0 .
C212 N211 C216 C215 0.0 .
Pb1 N211 C216 C215 -168.7(6) .
C226 N221 N222 N223 177.3(10) .
C225 N221 N222 N223 0.0 .
N221 N222 N223 C224 0.0 .
N221 N222 N223 Pb1 155.7(7) .
N423 Pb1 N223 N222 127.7(6) .
N123 Pb1 N223 N222 -86.9(6) .
N211 Pb1 N223 N222 -170.3(6) .
N323 Pb1 N223 N222 16.3(9) .
N111 Pb1 N223 N222 -112.2(6) .
N311 Pb1 N223 N222 -12.3(6) .
N411 Pb1 N223 N222 80.7(6) .
N423 Pb1 N223 C224 -78.5(6) .
N123 Pb1 N223 C224 67.0(5) .
N211 Pb1 N223 C224 -16.5(5) .
N323 Pb1 N223 C224 170.1(5) .
N111 Pb1 N223 C224 41.6(6) .
N311 Pb1 N223 C224 141.5(5) .
N411 Pb1 N223 C224 -125.5(6) .
N211 C212 C224 C225 173.1(6) .
C213 C212 C224 C225 -7.2(12) .
N211 C212 C224 N223 -5.0(10) .
C213 C212 C224 N223 174.7(6) .
N222 N223 C224 C212 178.5(10) .
Pb1 N223 C224 C212 19.2(9) .
N222 N223 C224 C225 0.0 .
Pb1 N223 C224 C225 -159.3(6) .
C212 C224 C225 N221 -178.3(11) .
N223 C224 C225 N221 0.0 .
C226 N221 C225 C224 -176.9(12) .
N222 N221 C225 C224 0.0 .
N222 N221 C226 C231 -88.3(13) .
C225 N221 C226 C231 88.3(14) .
N221 C226 C231 C233 76.8(18) .
N221 C226 C231 C232 -100.1(17) .
C233 C231 C232 C333 4(3) 1_445
C226 C231 C232 C333 -178.6(15) 1_445
C232 C231 C233 C332 -6(3) 1_445
C226 C231 C233 C332 177.4(15) 1_445
N423 Pb1 N311 C312 43.8(7) .
N123 Pb1 N311 C312 -116.5(5) .
N223 Pb1 N311 C312 171.5(5) .
N211 Pb1 N311 C312 -151.1(5) .
N323 Pb1 N311 C312 8.3(4) .
N111 Pb1 N311 C312 -58.9(5) .
N411 Pb1 N311 C312 96.5(5) .
N423 Pb1 N311 C316 -143.7(5) .
N123 Pb1 N311 C316 56.0(4) .
N223 Pb1 N311 C316 -16.0(5) .
N211 Pb1 N311 C316 21.4(7) .
N323 Pb1 N311 C316 -179.2(5) .
N111 Pb1 N311 C316 113.6(4) .
N411 Pb1 N311 C316 -91.0(5) .
C316 N311 C312 C324 -179.1(9) .
Pb1 N311 C312 C324 -6.7(8) .
C316 N311 C312 C313 0.0 .
Pb1 N311 C312 C313 172.3(6) .
C324 C312 C313 C314 179.0(10) .
N311 C312 C313 C314 0.0 .
C312 C313 C314 C315 0.0 .
C313 C314 C315 C316 0.0 .
C314 C315 C316 N311 0.0 .
C312 N311 C316 C315 0.0 .
Pb1 N311 C316 C315 -172.6(5) .
C326 N321 N322 N323 -178.6(11) .
C325 N321 N322 N323 0.0 .
N321 N322 N323 C324 0.0 .
N321 N322 N323 Pb1 165.3(7) .
N423 Pb1 N323 C324 -163.2(6) .
N123 Pb1 N323 C324 49.6(5) .
N223 Pb1 N323 C324 -42.4(8) .
N211 Pb1 N323 C324 149.0(5) .
N111 Pb1 N323 C324 98.3(5) .
N311 Pb1 N323 C324 -9.0(5) .
N411 Pb1 N323 C324 -102.9(5) .
N423 Pb1 N323 N322 32.7(6) .
N123 Pb1 N323 N322 -114.5(6) .
N223 Pb1 N323 N322 153.5(6) .
N211 Pb1 N323 N322 -15.0(9) .
N111 Pb1 N323 N322 -65.8(6) .
N311 Pb1 N323 N322 -173.1(7) .
N411 Pb1 N323 N322 93.0(6) .
N311 C312 C324 C325 175.2(6) .
C313 C312 C324 C325 -3.8(12) .
N311 C312 C324 N323 -2.6(11) .
C313 C312 C324 N323 178.3(6) .
N322 N323 C324 C312 178.2(10) .
Pb1 N323 C324 C312 10.6(10) .
N322 N323 C324 C325 0.0 .
Pb1 N323 C324 C325 -167.6(6) .
C312 C324 C325 N321 -178.1(11) .
N323 C324 C325 N321 0.0 .
C326 N321 C325 C324 178.4(13) .
N322 N321 C325 C324 0.0 .
N322 N321 C326 C331 114.2(12) .
C325 N321 C326 C331 -64.0(18) .
N321 C326 C331 C333 -47(2) .
N321 C326 C331 C332 135.3(16) .
C333 C331 C332 C233 0(3) 1_665
C326 C331 C332 C233 177.6(16) 1_665
C332 C331 C333 C232 -1(3) 1_665
C326 C331 C333 C232 -178.7(16) 1_665
N423 Pb1 N411 C412 25.0(7) .
N123 Pb1 N411 C412 177.2(6) .
N223 Pb1 N411 C412 155.6(7) .
N211 Pb1 N411 C412 97.8(6) .
N323 Pb1 N411 C412 -52.7(7) .
N111 Pb1 N411 C412 -1.5(11) .
N311 Pb1 N411 C412 -112.9(6) .
N423 Pb1 N411 C416 -175.3(9) .
N123 Pb1 N411 C416 -23.1(10) .
N223 Pb1 N411 C416 -44.6(7) .
N211 Pb1 N411 C416 -102.5(7) .
N323 Pb1 N411 C416 107.0(7) .
N111 Pb1 N411 C416 158.3(8) .
N311 Pb1 N411 C416 46.8(7) .
C416 N411 C412 C424 174.8(15) .
Pb1 N411 C412 C424 -24.9(12) .
C416 N411 C412 C413 0.0 .
Pb1 N411 C412 C413 160.3(8) .
C424 C412 C413 C414 -174.1(17) .
N411 C412 C413 C414 0.0 .
C412 C413 C414 C415 0.0 .
C413 C414 C415 C416 0.0 .
C414 C415 C416 N411 0.0 .
C412 N411 C416 C415 0.0 .
Pb1 N411 C416 C415 -158.6(9) .
C426 N421 N422 N423 -176.5(18) .
C425 N421 N422 N423 0.0 .
N421 N422 N423 C424 0.0 .
N421 N422 N423 Pb1 160.0(11) .
N123 Pb1 N423 C424 -173.2(7) .
N223 Pb1 N423 C424 -75.8(8) .
N211 Pb1 N423 C424 -128.4(8) .
N323 Pb1 N423 C424 74.3(8) .
N111 Pb1 N423 C424 146.6(7) .
N311 Pb1 N423 C424 43.4(9) .
N411 Pb1 N423 C424 -21.9(7) .
N123 Pb1 N423 N422 28.8(13) .
N223 Pb1 N423 N422 126.2(8) .
N211 Pb1 N423 N422 73.6(9) .
N323 Pb1 N423 N422 -83.7(9) .
N111 Pb1 N423 N422 -11.3(9) .
N311 Pb1 N423 N422 -114.6(9) .
N411 Pb1 N423 N422 -179.9(11) .
N411 C412 C424 N423 5.6(17) .
C413 C412 C424 N423 -180.0(9) .
N411 C412 C424 C425 -171.3(10) .
C413 C412 C424 C425 3(2) .
N422 N423 C424 C412 -177.4(17) .
Pb1 N423 C424 C412 20.3(16) .
N422 N423 C424 C425 0.0 .
Pb1 N423 C424 C425 -162.2(10) .
C426 N421 C425 C424 176(2) .
N422 N421 C425 C424 0.0 .
C412 C424 C425 N421 177.2(18) .
N423 C424 C425 N421 0.0 .
N422 N421 C426 C431 67(2) .
C425 N421 C426 C431 -108.2(19) .
N421 C426 C431 C433 -93(2) .
N421 C426 C431 C432 85(2) .
C433 C431 C432 C433 0(4) 2_766
C426 C431 C432 C433 -178.2(19) 2_766
C432 C431 C433 C432 0(4) 2_766
C426 C431 C433 C432 178.3(18) 2_766
